data_7222928
loop_
_publ_author_name
'Thiele, G.'
'Putzas, D.'

_publ_section_title
;
 Antiprismatische und dodekaedrische Octaaquokationen von Calcium und
 Strontium in den Kristallstrukturen von Teterahalogencadmaten und
 -mercuraten
;
_journal_name_full
;
Zeitschrift fuer Naturforschung, Teil B. Anorganische Chemie, Organische 
Chemie (42,1987-)
;
_journal_page_first 1224
_journal_page_last 1234
_journal_volume 43
_journal_year 1988
_chemical_formula_sum 'Cd H16 I4 O8 Sr'
_chemical_name_systematic 'Sr Cd I4 (H2 O)8'
_space_group_IT_number 62
_symmetry_space_group_name_Hall '-P 2ac 2n'
_symmetry_space_group_name_H-M 'P n m a'
_cell_angle_alpha 90
_cell_angle_beta 90
_cell_angle_gamma 90
_cell_formula_units_Z 8
_cell_length_a 14.046
_cell_length_b 18.411
_cell_length_c 14.206
_cell_volume 3673.684
_citation_journal_id_ASTM ZNBSEN
_cod_data_source_file Thiele_ZNBSEN_1988_1732.cif
_cod_data_source_block H16Cd1I4O8Sr1
_cod_original_formula_sum 'H16 Cd1 I4 O8 Sr1'
_cod_database_code 7222928

loop_
_symmetry_equiv_pos_as_xyz
x,y,z
-x+1/2,-y,z+1/2
x+1/2,-y+1/2,-z+1/2
-x,y+1/2,-z
-x,-y,-z
x-1/2,y,-z-1/2
-x-1/2,y-1/2,z-1/2
x,-y-1/2,z

loop_
_atom_site_label
_atom_site_type_symbol
_atom_site_fract_x
_atom_site_fract_y
_atom_site_fract_z
_atom_site_occupancy
_atom_site_U_iso_or_equiv
Cd1 Cd+2 0.0677 0.25 -0.273 1 0.0
O1 O-2 0.7298 0.3887 0.1176 1 0.0
Sr1 Sr+2 0.753 -0.0015 0.008 1 0.0
O2 O-2 0.0804 0.4575 0.536 1 0.0
O4 O-2 0.2724 0.1126 0.5993 1 0.0
I4 I-1 0.9249 0.25 0.0308 1 0.0
O5 O-2 0.6334 0.1133 0.5065 1 0.0
O7 O-2 0.7268 0.0476 0.3374 1 0.0
I5 I-1 0.9849 0.1173 0.2843 1 0.0
Cd2 Cd+2 0.0212 0.25 0.2012 1 0.0
I2 I-1 0.2493 0.25 -0.1909 1 0.0
I3 I-1 0.9928 0.1152 0.7701 1 0.0
O8 O-2 0.3599 0.385 -0.013 1 0.0
O3 O-2 0.423 0.457 0.4526 1 0.0
O6 O-2 0.2585 0.5479 0.3191 1 0.0
I6 I-1 0.7188 0.25 0.328 1 0.0
I1 I-1 0.0802 0.25 0.5306 1 0.0
